data_1523242
loop_
_publ_author_name
'Beznosikova, A.V.'
'Chebotarev, N.T.'
'Chernyi, A.V.'
'Luk'yanov, A.S.'
'Smirnova, E.A.'

_publ_section_title
;
 Crystal structure of Pu5 Ru3, Pu5 Rh3, Pu5 Os3, Pu5 Ir3, Pu5 Pt3
;
_journal_name_full 'Atomnaya Energiya'
_journal_page_first 144
_journal_page_last 148
_journal_volume 37
_journal_year 1974
_chemical_formula_sum 'Os3 Pu5'
_space_group_IT_number 140
_symmetry_space_group_name_Hall '-I 4 2c'
_symmetry_space_group_name_H-M 'I 4/m c m'
_cell_angle_alpha 90
_cell_angle_beta 90
_cell_angle_gamma 90
_cell_formula_units_Z 4
_cell_length_a 10.8818
_cell_length_b 10.8818
_cell_length_c 5.6645
_cell_volume 670.754
_citation_journal_id_ASTM AENGAB
_cod_data_source_file Beznosikova_AENGAB_1974_1652.cif
_cod_data_source_block Os3Pu5
_cod_original_cell_volume 670.7537
_cod_database_code 1523242

loop_
_symmetry_equiv_pos_as_xyz
x,y,z
-y,x,z
-x,-y,z
y,-x,z
x,-y,-z+1/2
y,x,-z+1/2
-x,y,-z+1/2
-y,-x,-z+1/2
-x,-y,-z
y,-x,-z
x,y,-z
-y,x,-z
-x,y,z-1/2
-y,-x,z-1/2
x,-y,z-1/2
y,x,z-1/2
x+1/2,y+1/2,z+1/2
-y+1/2,x+1/2,z+1/2
-x+1/2,-y+1/2,z+1/2
y+1/2,-x+1/2,z+1/2
x+1/2,-y+1/2,-z+1
y+1/2,x+1/2,-z+1
-x+1/2,y+1/2,-z+1
-y+1/2,-x+1/2,-z+1
-x+1/2,-y+1/2,-z+1/2
y+1/2,-x+1/2,-z+1/2
x+1/2,y+1/2,-z+1/2
-y+1/2,x+1/2,-z+1/2
-x+1/2,y+1/2,z
-y+1/2,-x+1/2,z
x+1/2,-y+1/2,z
y+1/2,x+1/2,z

loop_
_atom_site_label
_atom_site_type_symbol
_atom_site_fract_x
_atom_site_fract_y
_atom_site_fract_z
_atom_site_occupancy
_atom_site_U_iso_or_equiv
Os2 Os 0.157 0.657 0 1 0.0
Os1 Os 0 0 0.25 1 0.0
Pu2 Pu 0.083 0.219 0 1 0.0
Pu1 Pu 0 0.5 0.25 1 0.0
